data_4135438
loop_
_publ_author_name
'Sharma, Mahendra K.'
'Ebeler, Falk'
'Glodde, Timo'
'Neumann, Beate'
'Stammler, Hans-Georg'
'Ghadwal, Rajendra S.'

_publ_section_title
;
 Isolation of a Ge(I) Diradicaloid and Dihydrogen Splitting.
;
_journal_name_full 'Journal of the American Chemical Society'
_journal_paper_doi 10.1021/jacs.0c11828
_journal_year 2020
_chemical_formula_moiety '2(C33 H39 Ge N2), C4 H8 O'
_chemical_formula_sum 'C70 H86 Ge2 N4 O'
_chemical_formula_weight 1144.60
_space_group_crystal_system triclinic
_space_group_IT_number 2
_space_group_name_Hall '-P 1'
_space_group_name_H-M_alt 'P -1'
_atom_sites_solution_hydrogens geom
_atom_sites_solution_primary direct
_audit_creation_date 2020-03-04
_audit_creation_method
;
Olex2 1.3-ac4
(compiled 2019.04.23 svn.r3594 for Rigaku Oxford Diffraction, GUI svn.r5739)
;
_cell_angle_alpha 82.394(3)
_cell_angle_beta 84.112(3)
_cell_angle_gamma 87.309(3)
_cell_formula_units_Z 2
_cell_length_a 12.8343(4)
_cell_length_b 14.2908(5)
_cell_length_c 17.1398(6)
_cell_measurement_reflns_used 10624
_cell_measurement_temperature 100.00(10)
_cell_measurement_theta_max 75.9800
_cell_measurement_theta_min 3.1170
_cell_volume 3097.78(18)
_computing_cell_refinement 'CrysAlisPro 1.171.40.69a (Rigaku OD, 2020)'
_computing_data_collection 'CrysAlisPro 1.171.40.69a (Rigaku OD, 2020)'
_computing_data_reduction 'CrysAlisPro 1.171.40.69a (Rigaku OD, 2020)'
_computing_molecular_graphics 'Olex2 (Dolomanov et al., 2009)'
_computing_publication_material 'Olex2 (Dolomanov et al., 2009)'
_computing_structure_refinement 'ShelXL (Sheldrick, 2015)'
_computing_structure_solution 'ShelXS (Sheldrick, 2008)'
_diffrn_ambient_environment N~2~
_diffrn_ambient_temperature 100.00(10)
_diffrn_detector 'CCD plate'
_diffrn_detector_area_resol_mean 5.3114
_diffrn_detector_type Atlas
_diffrn_measured_fraction_theta_full 0.999
_diffrn_measured_fraction_theta_max 0.975
_diffrn_measurement_details
;
List of Runs (angles in degrees, time in seconds):

  # Type    Start    End  Width  t~exp~   \w     \q     \k     \f   Frames
--------------------------------------------------------------------------
  1  \w   -124.00  47.00   1.00   55.50    --  -38.50   0.00   0.00  171
  2  \w    -50.00  11.00   1.00   55.50    --  -38.50  38.00  30.00   61
  3  \w     30.00  87.00   1.00   55.50    --   42.70-125.00 -60.00   57
  4  \w     10.00  44.00   1.00   55.50    --   42.70 -99.00-180.00   34
  5  \w     32.00  90.00   1.00   55.50    --   42.70-125.00 120.00   58
  6  \w    138.00 169.00   1.00  150.00    --  111.00  61.00  90.00   31
  7  \w     85.00 123.00   1.00  150.00    --  111.00  61.00  90.00   38
  8  \w    104.00 174.00   1.00  150.00    --  111.00  77.00 120.00   70
  9  \w     51.00 132.00   1.00  150.00    --  111.00 -45.00 -60.00   81
 10  \w     42.00  85.00   1.00  150.00    --  111.00-125.00 150.00   43
 11  \w    132.00 159.00   1.00  150.00    --  111.00  77.00 -60.00   27
 12  \w     90.00 178.00   1.00  150.00    --  111.00  45.00 -90.00   88
 13  \w     60.00 107.00   1.00  150.00    --  111.00 -94.00   0.00   47
 14  \w    104.00 172.00   1.00  150.00    --  111.00  77.00   0.00   68
 15  \w    106.00 175.00   1.00  150.00    --  111.00  77.00 -30.00   69
 16  \w     47.00  78.00   1.00  150.00    --  111.00-125.00   0.00   31
 17  \w     68.00 134.00   1.00  150.00    --  111.00 -61.00 150.00   66
 18  \w     35.00 107.00   1.00  150.00    --  111.00 -94.00 -60.00   72
 19  \w     42.00 113.00   1.00  150.00    --  111.00-125.00-180.00   71
 20  \w     79.00 106.00   1.00  150.00    --  111.00-102.00 110.00   27
 21  \w     36.00 107.00   1.00  150.00    --  111.00 -94.00-180.00   71
 22  \w     65.00 107.00   1.00  150.00    --  111.00 -94.00  60.00   42
 23  \w    112.00 167.00   1.00  150.00    --  111.00  30.00  60.00   55
 24  \w     80.00 107.00   1.00  150.00    --  111.00 -94.00-120.00   27
;
_diffrn_measurement_device 'four-circle diffractometer'
_diffrn_measurement_device_type 'SuperNova, Dual, Cu at home/near, Atlas'
_diffrn_measurement_method '\w scans'
_diffrn_orient_matrix_type 'CrysAlisPro convention (1999,Acta A55,543-557)'
_diffrn_orient_matrix_UB_11 0.0033247000
_diffrn_orient_matrix_UB_12 -0.0563421000
_diffrn_orient_matrix_UB_13 0.0828542000
_diffrn_orient_matrix_UB_21 0.1040668000
_diffrn_orient_matrix_UB_22 -0.0489826000
_diffrn_orient_matrix_UB_23 -0.0279666000
_diffrn_orient_matrix_UB_31 0.0611340000
_diffrn_orient_matrix_UB_32 0.0791713000
_diffrn_orient_matrix_UB_33 0.0255847000
_diffrn_radiation_monochromator mirror
_diffrn_radiation_probe x-ray
_diffrn_radiation_type 'Cu K\a'
_diffrn_radiation_wavelength 1.54184
_diffrn_reflns_av_R_equivalents 0.0371
_diffrn_reflns_av_unetI/netI 0.0469
_diffrn_reflns_Laue_measured_fraction_full 0.999
_diffrn_reflns_Laue_measured_fraction_max 0.975
_diffrn_reflns_limit_h_max 15
_diffrn_reflns_limit_h_min -16
_diffrn_reflns_limit_k_max 17
_diffrn_reflns_limit_k_min -17
_diffrn_reflns_limit_l_max 21
_diffrn_reflns_limit_l_min -21
_diffrn_reflns_number 26968
_diffrn_reflns_point_group_measured_fraction_full 0.999
_diffrn_reflns_point_group_measured_fraction_max 0.975
_diffrn_reflns_theta_full 67.684
_diffrn_reflns_theta_max 76.452
_diffrn_reflns_theta_min 2.613
_diffrn_source 'micro-focus sealed X-ray tube'
_diffrn_source_type 'SuperNova (Cu) X-ray Source'
_exptl_absorpt_coefficient_mu 1.532
_exptl_absorpt_correction_T_max 0.962
_exptl_absorpt_correction_T_min 0.880
_exptl_absorpt_correction_type gaussian
_exptl_absorpt_process_details
;
CrysAlisPro 1.171.40.69a (Rigaku Oxford Diffraction, 2020)
Numerical absorption correction based on gaussian integration over
			a multifaceted crystal model
Empirical absorption correction using spherical harmonics,
 implemented in SCALE3 ABSPACK scaling algorithm.
;
_exptl_crystal_colour 'metallic black'
_exptl_crystal_colour_lustre metallic
_exptl_crystal_colour_primary black
_exptl_crystal_density_diffrn 1.227
_exptl_crystal_description block
_exptl_crystal_F_000 1212
_exptl_crystal_size_max 0.146
_exptl_crystal_size_mid 0.109
_exptl_crystal_size_min 0.081
_refine_diff_density_max 1.625
_refine_diff_density_min -0.870
_refine_diff_density_rms 0.069
_refine_ls_extinction_method none
_refine_ls_goodness_of_fit_ref 1.032
_refine_ls_hydrogen_treatment constr
_refine_ls_matrix_type full
_refine_ls_number_parameters 710
_refine_ls_number_reflns 12689
_refine_ls_number_restraints 0
_refine_ls_restrained_S_all 1.032
_refine_ls_R_factor_all 0.0576
_refine_ls_R_factor_gt 0.0459
_refine_ls_shift/su_max 0.002
_refine_ls_shift/su_mean 0.000
_refine_ls_structure_factor_coef Fsqd
_refine_ls_weighting_details 'w=1/[\s^2^(Fo^2^)+(0.0597P)^2^+1.8936P] where P=(Fo^2^+2Fc^2^)/3'
_refine_ls_weighting_scheme calc
_refine_ls_wR_factor_gt 0.1143
_refine_ls_wR_factor_ref 0.1214
_reflns_Friedel_coverage 0.000
_reflns_number_gt 10505
_reflns_number_total 12689
_reflns_threshold_expression 'I > 2\s(I)'
_cod_data_source_file ja0c11828_si_003.cif
_cod_data_source_block compound3
_cod_original_cell_volume 3097.78(19)
_cod_database_code 4135438
_shelx_shelxl_version_number 2018/3
_chemical_oxdiff_formula C70H86Ge2N4O
_shelx_space_group_comment
;
The symmetry employed for this shelxl refinement is uniquely defined
by the following loop, which should always be used as a source of
symmetry information in preference to the above space-group names.
They are only intended as comments.
;
_diffrn_oxdiff_digest_frames
;
016e82f087c570cbfd31b01814576e9570014650cb3
;
_reflns_odcompleteness_completeness 99.80
_reflns_odcompleteness_iscentric 1
_reflns_odcompleteness_theta 71.98
_olex2_refinement_description
;
1. Fixed Uiso
 At 1.2 times of:
  All C(H) groups, All C(H,H) groups
 At 1.5 times of:
  All C(H,H,H) groups
2.a Ternary CH refined with riding coordinates:
 C10(H10), C13(H13), C22(H22), C25(H25), C43(H43), C46(H46), C55(H55), C58(H58)
2.b Secondary CH2 refined with riding coordinates:
 C67(H67A,H67B), C68(H68A,H68B), C69(H69A,H69B), C70(H70A,H70B)
2.c Aromatic/amide H refined with riding coordinates:
 C6(H6), C7(H7), C8(H8), C18(H18), C19(H19), C20(H20), C29(H29), C30(H30),
 C31(H31), C32(H32), C33(H33), C39(H39), C40(H40), C41(H41), C51(H51), C52(H52),
  C53(H53), C62(H62), C63(H63), C64(H64), C65(H65), C66(H66)
2.d Idealised Me refined as rotating group:
 C11(H11A,H11B,H11C), C12(H12A,H12B,H12C), C14(H14A,H14B,H14C), C15(H15A,H15B,
 H15C), C23(H23A,H23B,H23C), C24(H24A,H24B,H24C), C26(H26A,H26B,H26C), C27(H27A,
 H27B,H27C), C44(H44A,H44B,H44C), C45(H45A,H45B,H45C), C47(H47A,H47B,H47C),
 C48(H48A,H48B,H48C), C56(H56A,H56B,H56C), C57(H57A,H57B,H57C), C59(H59A,H59B,
 H59C), C60(H60A,H60B,H60C)
;
_olex2_date_sample_data_collection 2020-02-26
_olex2_submission_special_instructions 'No special instructions were received'
_oxdiff_exptl_absorpt_empirical_details
;
Empirical correction (ABSPACK) includes:
- Absorption correction using spherical harmonics
- Frame scaling
;
_oxdiff_exptl_absorpt_empirical_full_max 1.681
_oxdiff_exptl_absorpt_empirical_full_min 0.330

loop_
_space_group_symop_operation_xyz
'x, y, z'
'-x, -y, -z'

loop_
_atom_site_label
_atom_site_type_symbol
_atom_site_fract_x
_atom_site_fract_y
_atom_site_fract_z
_atom_site_U_iso_or_equiv
_atom_site_adp_type
_atom_site_occupancy
_atom_site_site_symmetry_order
_atom_site_calc_flag
_atom_site_refinement_flags_posn
_atom_site_refinement_flags_adp
_atom_site_refinement_flags_occupancy
_atom_site_disorder_assembly
_atom_site_disorder_group
Ge1 Ge 0.37327(2) 0.05694(2) 0.56446(2) 0.02385(8) Uani 1 1 d . . . . .
N1 N 0.39981(15) 0.16090(12) 0.40472(11) 0.0187(4) Uani 1 1 d . . . . .
N2 N 0.53273(14) 0.10304(13) 0.33767(11) 0.0183(4) Uani 1 1 d . . . . .
C1 C 0.44082(17) 0.08621(14) 0.45648(13) 0.0179(4) Uani 1 1 d . . . . .
C2 C 0.52637(17) 0.04837(15) 0.41268(13) 0.0187(4) Uani 1 1 d . . . . .
C3 C 0.45598(17) 0.17087(15) 0.33291(14) 0.0188(4) Uani 1 1 d . . . . .
C4 C 0.31266(19) 0.21863(16) 0.43308(14) 0.0231(5) Uani 1 1 d . . . . .
C5 C 0.2115(2) 0.18833(19) 0.43030(15) 0.0286(5) Uani 1 1 d . . . . .
C6 C 0.1288(2) 0.2463(2) 0.45742(17) 0.0376(6) Uani 1 1 d . . . . .
H6 H 0.060129 0.229249 0.455579 0.045 Uiso 1 1 calc R . . . .
C7 C 0.1477(3) 0.3290(2) 0.48713(18) 0.0423(7) Uani 1 1 d . . . . .
H7 H 0.091602 0.367252 0.504099 0.051 Uiso 1 1 calc R . . . .
C8 C 0.2484(3) 0.35489(19) 0.49174(17) 0.0384(7) Uani 1 1 d . . . . .
H8 H 0.259489 0.410112 0.512498 0.046 Uiso 1 1 calc R . . . .
C9 C 0.3344(2) 0.29945(17) 0.46568(15) 0.0283(5) Uani 1 1 d . . . . .
C10 C 0.1918(2) 0.0970(2) 0.39902(18) 0.0337(6) Uani 1 1 d . . . . .
H10 H 0.256356 0.057608 0.400443 0.040 Uiso 1 1 calc R . . . .
C11 C 0.1654(3) 0.1157(3) 0.3126(2) 0.0467(7) Uani 1 1 d . . . . .
H11A H 0.104047 0.156560 0.309269 0.070 Uiso 1 1 calc GR . . . .
H11B H 0.152558 0.056989 0.294402 0.070 Uiso 1 1 calc GR . . . .
H11C H 0.223262 0.145337 0.280124 0.070 Uiso 1 1 calc GR . . . .
C12 C 0.1054(2) 0.0424(2) 0.4497(2) 0.0466(8) Uani 1 1 d . . . . .
H12A H 0.039657 0.076405 0.444482 0.070 Uiso 1 1 calc GR . . . .
H12B H 0.120101 0.034838 0.504002 0.070 Uiso 1 1 calc GR . . . .
H12C H 0.101725 -0.018612 0.432661 0.070 Uiso 1 1 calc GR . . . .
C13 C 0.4450(2) 0.32608(18) 0.47343(17) 0.0344(6) Uani 1 1 d . . . . .
H13 H 0.491838 0.273575 0.459135 0.041 Uiso 1 1 calc R . . . .
C14 C 0.4767(3) 0.4139(2) 0.4161(2) 0.0519(9) Uani 1 1 d . . . . .
H14A H 0.469775 0.402702 0.362872 0.078 Uiso 1 1 calc GR . . . .
H14B H 0.548221 0.427348 0.420880 0.078 Uiso 1 1 calc GR . . . .
H14C H 0.432079 0.466812 0.428484 0.078 Uiso 1 1 calc GR . . . .
C15 C 0.4604(3) 0.3394(2) 0.5587(2) 0.0450(7) Uani 1 1 d . . . . .
H15A H 0.416807 0.391548 0.574102 0.067 Uiso 1 1 calc GR . . . .
H15B H 0.532532 0.351931 0.562188 0.067 Uiso 1 1 calc GR . . . .
H15C H 0.441640 0.282965 0.593287 0.067 Uiso 1 1 calc GR . . . .
C16 C 0.61084(18) 0.08083(15) 0.27566(13) 0.0203(4) Uani 1 1 d . . . . .
C17 C 0.70770(19) 0.12350(17) 0.26835(15) 0.0261(5) Uani 1 1 d . . . . .
C18 C 0.7784(2) 0.1054(2) 0.20376(17) 0.0354(6) Uani 1 1 d . . . . .
H18 H 0.842794 0.134221 0.195640 0.043 Uiso 1 1 calc R . . . .
C19 C 0.7536(2) 0.0450(2) 0.15167(17) 0.0387(7) Uani 1 1 d . . . . .
H19 H 0.801271 0.034621 0.108759 0.046 Uiso 1 1 calc R . . . .
C20 C 0.6595(2) 0.0004(2) 0.16276(16) 0.0326(6) Uani 1 1 d . . . . .
H20 H 0.645079 -0.041168 0.128127 0.039 Uiso 1 1 calc R . . . .
C21 C 0.58529(19) 0.01684(17) 0.22555(15) 0.0248(5) Uani 1 1 d . . . . .
C22 C 0.7360(2) 0.18795(19) 0.32608(17) 0.0310(5) Uani 1 1 d . . . . .
H22 H 0.684882 0.179014 0.372751 0.037 Uiso 1 1 calc R . . . .
C23 C 0.7290(3) 0.2923(2) 0.2913(2) 0.0466(8) Uani 1 1 d . . . . .
H23A H 0.746749 0.330813 0.329510 0.070 Uiso 1 1 calc GR . . . .
H23B H 0.658918 0.308437 0.278213 0.070 Uiso 1 1 calc GR . . . .
H23C H 0.776979 0.302847 0.244485 0.070 Uiso 1 1 calc GR . . . .
C24 C 0.8444(2) 0.1616(2) 0.35350(19) 0.0386(6) Uani 1 1 d . . . . .
H24A H 0.846926 0.096193 0.375254 0.058 Uiso 1 1 calc GR . . . .
H24B H 0.857672 0.199887 0.393171 0.058 Uiso 1 1 calc GR . . . .
H24C H 0.896636 0.172221 0.309293 0.058 Uiso 1 1 calc GR . . . .
C25 C 0.4816(2) -0.03161(18) 0.23704(16) 0.0292(5) Uani 1 1 d . . . . .
H25 H 0.445337 -0.017624 0.287563 0.035 Uiso 1 1 calc R . . . .
C26 C 0.4120(3) 0.0066(2) 0.1718(2) 0.0431(7) Uani 1 1 d . . . . .
H26A H 0.404214 0.074042 0.169274 0.065 Uiso 1 1 calc GR . . . .
H26B H 0.344306 -0.020747 0.183272 0.065 Uiso 1 1 calc GR . . . .
H26C H 0.443695 -0.009547 0.121930 0.065 Uiso 1 1 calc GR . . . .
C27 C 0.4985(3) -0.1391(2) 0.24198(19) 0.0404(7) Uani 1 1 d . . . . .
H27A H 0.531325 -0.154949 0.192327 0.061 Uiso 1 1 calc GR . . . .
H27B H 0.432145 -0.168705 0.253639 0.061 Uiso 1 1 calc GR . . . .
H27C H 0.542717 -0.160829 0.283056 0.061 Uiso 1 1 calc GR . . . .
C28 C 0.43412(18) 0.23929(15) 0.26289(14) 0.0201(4) Uani 1 1 d . . . . .
C29 C 0.5015(2) 0.24602(18) 0.19325(16) 0.0300(5) Uani 1 1 d . . . . .
H29 H 0.563645 0.209816 0.191496 0.036 Uiso 1 1 calc R . . . .
C30 C 0.4772(2) 0.30591(19) 0.12664(16) 0.0327(6) Uani 1 1 d . . . . .
H30 H 0.522914 0.308270 0.080733 0.039 Uiso 1 1 calc R . . . .
C31 C 0.3869(2) 0.36199(17) 0.12684(15) 0.0267(5) Uani 1 1 d . . . . .
H31 H 0.370961 0.401673 0.081805 0.032 Uiso 1 1 calc R . . . .
C32 C 0.3213(2) 0.3575(2) 0.19539(17) 0.0365(6) Uani 1 1 d . . . . .
H32 H 0.260111 0.395011 0.196961 0.044 Uiso 1 1 calc R . . . .
C33 C 0.3446(2) 0.2980(2) 0.26256(17) 0.0364(6) Uani 1 1 d . . . . .
H33 H 0.299192 0.297363 0.308529 0.044 Uiso 1 1 calc R . . . .
Ge2 Ge 0.86017(2) 0.53391(2) -0.04627(2) 0.02549(8) Uani 1 1 d . . . . .
N3 N 0.87960(15) 0.64921(13) 0.08217(12) 0.0206(4) Uani 1 1 d . . . . .
N4 N 1.03062(15) 0.61817(13) 0.12666(12) 0.0203(4) Uani 1 1 d . . . . .
C34 C 0.92858(18) 0.57815(15) 0.03805(14) 0.0212(4) Uani 1 1 d . . . . .
C35 C 1.02533(18) 0.55689(15) 0.06812(14) 0.0212(4) Uani 1 1 d . . . . .
C36 C 0.94309(18) 0.67176(15) 0.13395(14) 0.0207(4) Uani 1 1 d . . . . .
C37 C 0.78436(18) 0.70132(16) 0.06342(14) 0.0216(4) Uani 1 1 d . . . . .
C38 C 0.68735(19) 0.66931(16) 0.09952(15) 0.0237(5) Uani 1 1 d . . . . .
C39 C 0.5980(2) 0.72190(19) 0.07835(16) 0.0285(5) Uani 1 1 d . . . . .
H39 H 0.532352 0.701944 0.100632 0.034 Uiso 1 1 calc R . . . .
C40 C 0.6054(2) 0.80372(19) 0.02446(17) 0.0322(6) Uani 1 1 d . . . . .
H40 H 0.544998 0.838612 0.011845 0.039 Uiso 1 1 calc R . . . .
C41 C 0.7021(2) 0.83319(18) -0.01030(16) 0.0288(5) Uani 1 1 d . . . . .
H41 H 0.706175 0.888033 -0.046180 0.035 Uiso 1 1 calc R . . . .
C42 C 0.79400(19) 0.78218(16) 0.00740(15) 0.0241(5) Uani 1 1 d . . . . .
C43 C 0.6755(2) 0.57934(18) 0.15755(16) 0.0300(5) Uani 1 1 d . . . . .
H43 H 0.745096 0.557507 0.172448 0.036 Uiso 1 1 calc R . . . .
C44 C 0.6054(3) 0.5946(2) 0.23266(18) 0.0415(7) Uani 1 1 d . . . . .
H44A H 0.628182 0.648273 0.253829 0.062 Uiso 1 1 calc GR . . . .
H44B H 0.609849 0.539494 0.271000 0.062 Uiso 1 1 calc GR . . . .
H44C H 0.534216 0.605629 0.220389 0.062 Uiso 1 1 calc GR . . . .
C45 C 0.6299(3) 0.5020(2) 0.1182(2) 0.0463(8) Uani 1 1 d . . . . .
H45A H 0.561129 0.521862 0.104026 0.069 Uiso 1 1 calc GR . . . .
H45B H 0.625681 0.444760 0.154491 0.069 Uiso 1 1 calc GR . . . .
H45C H 0.674479 0.491100 0.071577 0.069 Uiso 1 1 calc GR . . . .
C46 C 0.8983(2) 0.81273(17) -0.03571(16) 0.0290(5) Uani 1 1 d . . . . .
H46 H 0.952760 0.767431 -0.016869 0.035 Uiso 1 1 calc R . . . .
C47 C 0.9255(3) 0.9106(2) -0.0189(2) 0.0484(8) Uani 1 1 d . . . . .
H47A H 0.873541 0.956311 -0.037522 0.073 Uiso 1 1 calc GR . . . .
H47B H 0.992984 0.926846 -0.045515 0.073 Uiso 1 1 calc GR . . . .
H47C H 0.927182 0.910185 0.037063 0.073 Uiso 1 1 calc GR . . . .
C48 C 0.8975(3) 0.8112(3) -0.12415(19) 0.0455(7) Uani 1 1 d . . . . .
H48A H 0.877884 0.749996 -0.133713 0.068 Uiso 1 1 calc GR . . . .
H48B H 0.966116 0.824305 -0.150079 0.068 Uiso 1 1 calc GR . . . .
H48C H 0.847954 0.858238 -0.144517 0.068 Uiso 1 1 calc GR . . . .
C49 C 1.11329(18) 0.61232(16) 0.17821(14) 0.0220(5) Uani 1 1 d . . . . .
C50 C 1.20307(19) 0.66527(16) 0.15439(15) 0.0246(5) Uani 1 1 d . . . . .
C51 C 1.2846(2) 0.65195(19) 0.20313(17) 0.0307(5) Uani 1 1 d . . . . .
H51 H 1.345358 0.685739 0.188957 0.037 Uiso 1 1 calc R . . . .
C52 C 1.2767(2) 0.5893(2) 0.27226(18) 0.0347(6) Uani 1 1 d . . . . .
H52 H 1.332433 0.580555 0.303421 0.042 Uiso 1 1 calc R . . . .
C53 C 1.1863(2) 0.53949(19) 0.29521(16) 0.0312(5) Uani 1 1 d . . . . .
H53 H 1.181228 0.498705 0.342353 0.037 Uiso 1 1 calc R . . . .
C54 C 1.10269(19) 0.54979(17) 0.24853(15) 0.0252(5) Uani 1 1 d . . . . .
C55 C 1.2140(2) 0.73475(17) 0.07893(16) 0.0286(5) Uani 1 1 d . . . . .
H55 H 1.144895 0.745425 0.059153 0.034 Uiso 1 1 calc R . . . .
C56 C 1.2890(3) 0.6951(2) 0.01516(19) 0.0399(6) Uani 1 1 d . . . . .
H56A H 1.355721 0.679558 0.035043 0.060 Uiso 1 1 calc GR . . . .
H56B H 1.297599 0.741614 -0.030678 0.060 Uiso 1 1 calc GR . . . .
H56C H 1.260643 0.639375 0.001083 0.060 Uiso 1 1 calc GR . . . .
C57 C 1.2533(2) 0.8305(2) 0.0935(2) 0.0391(6) Uani 1 1 d . . . . .
H57A H 1.211151 0.852648 0.137359 0.059 Uiso 1 1 calc GR . . . .
H57B H 1.248093 0.875463 0.047045 0.059 Uiso 1 1 calc GR . . . .
H57C H 1.325017 0.823160 0.105063 0.059 Uiso 1 1 calc GR . . . .
C58 C 1.0042(2) 0.49391(18) 0.27467(16) 0.0289(5) Uani 1 1 d . . . . .
H58 H 0.953943 0.512025 0.235540 0.035 Uiso 1 1 calc R . . . .
C59 C 0.9538(3) 0.5176(2) 0.35476(18) 0.0411(7) Uani 1 1 d . . . . .
H59A H 1.000671 0.498165 0.394506 0.062 Uiso 1 1 calc GR . . . .
H59B H 0.889406 0.484933 0.368233 0.062 Uiso 1 1 calc GR . . . .
H59C H 0.939557 0.584418 0.351841 0.062 Uiso 1 1 calc GR . . . .
C60 C 1.0285(2) 0.38756(19) 0.27739(19) 0.0374(6) Uani 1 1 d . . . . .
H60A H 1.056228 0.373785 0.225828 0.056 Uiso 1 1 calc GR . . . .
H60B H 0.965313 0.353822 0.293599 0.056 Uiso 1 1 calc GR . . . .
H60C H 1.079047 0.368439 0.314455 0.056 Uiso 1 1 calc GR . . . .
C61 C 0.92006(19) 0.74202(16) 0.19027(14) 0.0227(5) Uani 1 1 d . . . . .
C62 C 0.9815(2) 0.8188(2) 0.1865(2) 0.0415(7) Uani 1 1 d . . . . .
H62 H 1.037768 0.827454 0.147756 0.050 Uiso 1 1 calc R . . . .
C63 C 0.9602(3) 0.8841(2) 0.2402(2) 0.0510(9) Uani 1 1 d . . . . .
H63 H 1.002831 0.935492 0.237559 0.061 Uiso 1 1 calc R . . . .
C64 C 0.8765(2) 0.8728(2) 0.29714(18) 0.0384(7) Uani 1 1 d . . . . .
H64 H 0.862077 0.916478 0.332789 0.046 Uiso 1 1 calc R . . . .
C65 C 0.8145(2) 0.7964(2) 0.30081(18) 0.0384(6) Uani 1 1 d . . . . .
H65 H 0.757734 0.788492 0.339089 0.046 Uiso 1 1 calc R . . . .
C66 C 0.8360(2) 0.73059(19) 0.24767(18) 0.0347(6) Uani 1 1 d . . . . .
H66 H 0.793737 0.678859 0.250781 0.042 Uiso 1 1 calc R . . . .
O1 O 0.7229(3) 0.2729(2) 0.50760(19) 0.0714(8) Uani 1 1 d . . . . .
C67 C 0.8135(5) 0.3115(3) 0.5319(3) 0.0755(14) Uani 1 1 d . . . . .
H67A H 0.794449 0.370417 0.552926 0.091 Uiso 1 1 calc R . . . .
H67B H 0.865620 0.324209 0.487039 0.091 Uiso 1 1 calc R . . . .
C68 C 0.8576(4) 0.2409(3) 0.5946(3) 0.0644(11) Uani 1 1 d . . . . .
H68A H 0.884442 0.272062 0.635019 0.077 Uiso 1 1 calc R . . . .
H68B H 0.912742 0.201086 0.571969 0.077 Uiso 1 1 calc R . . . .
C69 C 0.7616(3) 0.1848(3) 0.6274(2) 0.0559(9) Uani 1 1 d . . . . .
H69A H 0.781278 0.121309 0.649739 0.067 Uiso 1 1 calc R . . . .
H69B H 0.719692 0.215696 0.667647 0.067 Uiso 1 1 calc R . . . .
C70 C 0.7037(3) 0.1838(3) 0.5559(3) 0.0588(9) Uani 1 1 d . . . . .
H70A H 0.729364 0.131775 0.527271 0.071 Uiso 1 1 calc R . . . .
H70B H 0.629252 0.177023 0.571077 0.071 Uiso 1 1 calc R . . . .

loop_
_atom_site_aniso_label
_atom_site_aniso_U_11
_atom_site_aniso_U_22
_atom_site_aniso_U_33
_atom_site_aniso_U_23
_atom_site_aniso_U_13
_atom_site_aniso_U_12
Ge1 0.02344(14) 0.02365(14) 0.02261(15) -0.00359(10) 0.00213(10) 0.01084(10)
N1 0.0181(9) 0.0177(8) 0.0213(9) -0.0071(7) -0.0026(7) 0.0044(7)
N2 0.0154(8) 0.0183(8) 0.0217(9) -0.0065(7) -0.0005(7) 0.0028(7)
C1 0.0171(10) 0.0170(9) 0.0205(11) -0.0066(8) -0.0025(8) 0.0040(8)
C2 0.0177(10) 0.0188(9) 0.0206(11) -0.0078(8) -0.0008(8) 0.0005(8)
C3 0.0160(10) 0.0185(9) 0.0236(11) -0.0085(8) -0.0026(8) 0.0016(8)
C4 0.0240(11) 0.0232(10) 0.0205(11) -0.0036(9) 0.0007(9) 0.0106(9)
C5 0.0218(12) 0.0345(12) 0.0273(13) -0.0009(10) -0.0003(9) 0.0099(10)
C6 0.0249(13) 0.0504(16) 0.0339(15) -0.0014(12) 0.0028(11) 0.0143(12)
C7 0.0452(17) 0.0456(16) 0.0317(15) -0.0058(12) 0.0043(12) 0.0299(14)
C8 0.0565(19) 0.0273(12) 0.0300(14) -0.0094(10) 0.0015(13) 0.0190(12)
C9 0.0394(14) 0.0209(10) 0.0236(12) -0.0050(9) 0.0001(10) 0.0101(10)
C10 0.0206(12) 0.0411(14) 0.0400(15) -0.0060(12) -0.0064(11) 0.0025(10)
C11 0.0430(17) 0.0545(18) 0.0447(18) -0.0068(15) -0.0118(14) -0.0072(14)
C12 0.0311(15) 0.0498(17) 0.056(2) 0.0026(15) -0.0038(14) -0.0046(13)
C13 0.0462(16) 0.0215(11) 0.0368(15) -0.0103(10) -0.0013(12) -0.0013(11)
C14 0.075(2) 0.0323(15) 0.0489(19) -0.0059(13) 0.0002(17) -0.0167(15)
C15 0.062(2) 0.0318(14) 0.0452(18) -0.0123(13) -0.0114(15) -0.0044(13)
C16 0.0192(10) 0.0224(10) 0.0185(10) -0.0039(8) 0.0007(8) 0.0068(8)
C17 0.0195(11) 0.0304(12) 0.0280(12) -0.0046(10) -0.0010(9) 0.0045(9)
C18 0.0211(12) 0.0494(16) 0.0336(14) -0.0040(12) 0.0040(10) 0.0034(11)
C19 0.0300(14) 0.0543(17) 0.0298(14) -0.0109(12) 0.0072(11) 0.0125(12)
C20 0.0331(14) 0.0412(14) 0.0252(13) -0.0146(11) -0.0029(10) 0.0113(11)
C21 0.0248(12) 0.0260(11) 0.0243(12) -0.0079(9) -0.0045(9) 0.0085(9)
C22 0.0217(12) 0.0347(13) 0.0372(14) -0.0070(11) -0.0019(10) -0.0034(10)
C23 0.0384(16) 0.0359(15) 0.069(2) -0.0092(14) -0.0159(15) -0.0028(12)
C24 0.0295(14) 0.0434(15) 0.0446(17) -0.0073(13) -0.0090(12) -0.0027(11)
C25 0.0308(13) 0.0296(12) 0.0306(13) -0.0155(10) -0.0054(10) 0.0024(10)
C26 0.0396(16) 0.0416(15) 0.0538(19) -0.0148(14) -0.0207(14) -0.0006(12)
C27 0.0536(18) 0.0313(13) 0.0385(16) -0.0124(12) -0.0032(13) -0.0022(12)
C28 0.0198(11) 0.0205(10) 0.0213(11) -0.0070(8) -0.0037(8) 0.0021(8)
C29 0.0254(12) 0.0323(12) 0.0303(13) -0.0019(10) -0.0001(10) 0.0099(10)
C30 0.0302(13) 0.0366(13) 0.0279(13) 0.0009(11) 0.0033(10) 0.0079(11)
C31 0.0258(12) 0.0277(11) 0.0268(12) -0.0041(9) -0.0055(10) 0.0043(9)
C32 0.0313(14) 0.0441(15) 0.0306(14) -0.0011(11) -0.0008(11) 0.0207(12)
C33 0.0344(14) 0.0449(15) 0.0259(13) -0.0011(11) 0.0031(11) 0.0180(12)
Ge2 0.02176(14) 0.02764(14) 0.03066(16) -0.01530(11) -0.00955(11) 0.00975(10)
N3 0.0196(9) 0.0206(8) 0.0237(10) -0.0109(7) -0.0050(7) 0.0057(7)
N4 0.0183(9) 0.0213(9) 0.0238(10) -0.0104(7) -0.0069(7) 0.0057(7)
C34 0.0186(10) 0.0213(10) 0.0250(11) -0.0092(9) -0.0030(9) 0.0056(8)
C35 0.0212(11) 0.0198(10) 0.0249(11) -0.0111(9) -0.0045(9) 0.0039(8)
C36 0.0199(11) 0.0193(10) 0.0235(11) -0.0052(8) -0.0039(9) 0.0032(8)
C37 0.0216(11) 0.0215(10) 0.0241(11) -0.0105(9) -0.0064(9) 0.0060(8)
C38 0.0221(11) 0.0245(11) 0.0266(12) -0.0122(9) -0.0035(9) 0.0053(9)
C39 0.0202(11) 0.0356(13) 0.0325(13) -0.0151(10) -0.0049(10) 0.0062(10)
C40 0.0280(13) 0.0344(13) 0.0367(14) -0.0128(11) -0.0121(11) 0.0150(10)
C41 0.0321(13) 0.0255(11) 0.0305(13) -0.0081(10) -0.0104(10) 0.0101(10)
C42 0.0262(12) 0.0215(10) 0.0274(12) -0.0124(9) -0.0064(9) 0.0053(9)
C43 0.0263(12) 0.0309(12) 0.0326(14) -0.0064(10) -0.0004(10) 0.0022(10)
C44 0.0388(16) 0.0489(16) 0.0348(15) -0.0053(13) 0.0055(12) -0.0003(13)
C45 0.055(2) 0.0340(14) 0.0505(19) -0.0089(13) 0.0029(15) -0.0110(13)
C46 0.0293(13) 0.0269(12) 0.0316(13) -0.0067(10) -0.0033(10) 0.0009(10)
C47 0.0494(19) 0.0360(15) 0.062(2) -0.0168(14) 0.0038(16) -0.0124(13)
C48 0.0461(18) 0.0562(19) 0.0351(16) -0.0112(14) 0.0027(13) -0.0114(14)
C49 0.0187(11) 0.0235(10) 0.0264(12) -0.0127(9) -0.0067(9) 0.0075(8)
C50 0.0221(11) 0.0248(11) 0.0295(13) -0.0131(9) -0.0056(9) 0.0051(9)
C51 0.0220(12) 0.0339(13) 0.0395(15) -0.0128(11) -0.0087(10) 0.0011(10)
C52 0.0292(13) 0.0403(14) 0.0384(15) -0.0115(12) -0.0173(11) 0.0070(11)
C53 0.0326(13) 0.0327(12) 0.0303(13) -0.0078(10) -0.0113(11) 0.0067(10)
C54 0.0256(12) 0.0255(11) 0.0262(12) -0.0108(9) -0.0052(9) 0.0079(9)
C55 0.0271(12) 0.0273(11) 0.0329(13) -0.0093(10) -0.0035(10) 0.0000(9)
C56 0.0416(16) 0.0403(15) 0.0370(16) -0.0104(12) 0.0067(13) 0.0012(12)
C57 0.0380(15) 0.0300(13) 0.0512(18) -0.0091(12) -0.0069(13) -0.0037(11)
C58 0.0275(12) 0.0292(12) 0.0298(13) -0.0051(10) -0.0033(10) 0.0044(10)
C59 0.0405(16) 0.0453(16) 0.0359(16) -0.0089(13) 0.0040(12) 0.0085(13)
C60 0.0381(15) 0.0292(13) 0.0450(17) -0.0070(11) -0.0020(12) 0.0002(11)
C61 0.0228(11) 0.0226(10) 0.0247(11) -0.0104(9) -0.0066(9) 0.0096(9)
C62 0.0328(15) 0.0385(15) 0.0565(19) -0.0284(14) 0.0090(13) -0.0029(12)
C63 0.0459(18) 0.0420(16) 0.071(2) -0.0380(17) 0.0060(16) -0.0063(14)
C64 0.0410(16) 0.0395(14) 0.0393(16) -0.0260(12) -0.0060(12) 0.0142(12)
C65 0.0435(16) 0.0388(14) 0.0337(15) -0.0180(12) 0.0046(12) 0.0092(12)
C66 0.0361(15) 0.0316(13) 0.0377(15) -0.0152(11) 0.0038(12) 0.0011(11)
O1 0.081(2) 0.0562(16) 0.073(2) 0.0006(14) -0.0031(16) 0.0036(14)
C67 0.130(4) 0.049(2) 0.049(2) -0.0126(17) 0.008(2) -0.026(2)
C68 0.072(3) 0.058(2) 0.065(3) -0.0217(19) 0.006(2) -0.0141(19)
C69 0.068(2) 0.0512(19) 0.048(2) -0.0146(16) 0.0083(18) -0.0038(17)
C70 0.061(2) 0.0490(19) 0.065(2) -0.0082(17) 0.0007(19) 0.0004(17)

loop_
_atom_type_symbol
_atom_type_description
_atom_type_scat_dispersion_real
_atom_type_scat_dispersion_imag
_atom_type_scat_source
C C 0.0181 0.0091 'International Tables Vol C Tables 4.2.6.8 and 6.1.1.4'
H H 0.0000 0.0000 'International Tables Vol C Tables 4.2.6.8 and 6.1.1.4'
Ge Ge -1.0885 0.8855 'International Tables Vol C Tables 4.2.6.8 and 6.1.1.4'
N N 0.0311 0.0180 'International Tables Vol C Tables 4.2.6.8 and 6.1.1.4'
O O 0.0492 0.0322 'International Tables Vol C Tables 4.2.6.8 and 6.1.1.4'

loop_
_exptl_crystal_face_index_h
_exptl_crystal_face_index_k
_exptl_crystal_face_index_l
_exptl_crystal_face_perp_dist
1 1 2 0.0506
-1 -1 -2 0.0506
1 2 0 0.0425
-1 -2 0 0.0425
1 -1 -1 0.0640
-1 1 1 0.0640
1 0 0 0.0407
-1 0 0 0.0407
0 1 -2 0.0545
0 -1 2 0.0545

loop_
_geom_angle_atom_site_label_1
_geom_angle_atom_site_label_2
_geom_angle_atom_site_label_3
_geom_angle
_geom_angle_site_symmetry_1
_geom_angle_site_symmetry_3
_geom_angle_publ_flag
C2 Ge1 C1 91.39(9) 2_656 . ?
C1 N1 C4 119.71(18) . . ?
C3 N1 C1 111.69(18) . . ?
C3 N1 C4 128.48(19) . . ?
C2 N2 C16 120.74(18) . . ?
C3 N2 C2 111.74(18) . . ?
C3 N2 C16 127.4(2) . . ?
N1 C1 Ge1 119.75(15) . . ?
C2 C1 Ge1 134.86(17) . . ?
C2 C1 N1 105.38(19) . . ?
N2 C2 Ge1 120.50(15) . 2_656 ?
C1 C2 Ge1 133.74(17) . 2_656 ?
C1 C2 N2 105.76(18) . . ?
N1 C3 C28 126.95(19) . . ?
N2 C3 N1 105.42(19) . . ?
N2 C3 C28 127.6(2) . . ?
C5 C4 N1 118.3(2) . . ?
C5 C4 C9 123.6(2) . . ?
C9 C4 N1 118.0(2) . . ?
C4 C5 C10 121.8(2) . . ?
C6 C5 C4 116.9(3) . . ?
C6 C5 C10 121.3(3) . . ?
C5 C6 H6 119.6 . . ?
C7 C6 C5 120.8(3) . . ?
C7 C6 H6 119.6 . . ?
C6 C7 H7 119.6 . . ?
C8 C7 C6 120.7(2) . . ?
C8 C7 H7 119.6 . . ?
C7 C8 H8 119.5 . . ?
C7 C8 C9 121.0(3) . . ?
C9 C8 H8 119.5 . . ?
C4 C9 C13 122.2(2) . . ?
C8 C9 C4 116.8(3) . . ?
C8 C9 C13 121.0(2) . . ?
C5 C10 H10 107.9 . . ?
C5 C10 C11 111.1(2) . . ?
C11 C10 H10 107.9 . . ?
C12 C10 C5 111.8(3) . . ?
C12 C10 H10 107.9 . . ?
C12 C10 C11 110.1(3) . . ?
C10 C11 H11A 109.5 . . ?
C10 C11 H11B 109.5 . . ?
C10 C11 H11C 109.5 . . ?
H11A C11 H11B 109.5 . . ?
H11A C11 H11C 109.5 . . ?
H11B C11 H11C 109.5 . . ?
C10 C12 H12A 109.5 . . ?
C10 C12 H12B 109.5 . . ?
C10 C12 H12C 109.5 . . ?
H12A C12 H12B 109.5 . . ?
H12A C12 H12C 109.5 . . ?
H12B C12 H12C 109.5 . . ?
C9 C13 H13 107.4 . . ?
C9 C13 C14 111.6(3) . . ?
C9 C13 C15 111.7(3) . . ?
C14 C13 H13 107.4 . . ?
C14 C13 C15 111.1(2) . . ?
C15 C13 H13 107.4 . . ?
C13 C14 H14A 109.5 . . ?
C13 C14 H14B 109.5 . . ?
C13 C14 H14C 109.5 . . ?
H14A C14 H14B 109.5 . . ?
H14A C14 H14C 109.5 . . ?
H14B C14 H14C 109.5 . . ?
C13 C15 H15A 109.5 . . ?
C13 C15 H15B 109.5 . . ?
C13 C15 H15C 109.5 . . ?
H15A C15 H15B 109.5 . . ?
H15A C15 H15C 109.5 . . ?
H15B C15 H15C 109.5 . . ?
C17 C16 N2 118.7(2) . . ?
C17 C16 C21 123.4(2) . . ?
C21 C16 N2 117.9(2) . . ?
C16 C17 C18 116.8(2) . . ?
C16 C17 C22 122.5(2) . . ?
C18 C17 C22 120.7(2) . . ?
C17 C18 H18 119.5 . . ?
C19 C18 C17 120.9(3) . . ?
C19 C18 H18 119.5 . . ?
C18 C19 H19 119.6 . . ?
C20 C19 C18 120.9(2) . . ?
C20 C19 H19 119.6 . . ?
C19 C20 H20 119.7 . . ?
C19 C20 C21 120.7(2) . . ?
C21 C20 H20 119.7 . . ?
C16 C21 C25 122.2(2) . . ?
C20 C21 C16 117.2(2) . . ?
C20 C21 C25 120.5(2) . . ?
C17 C22 H22 107.5 . . ?
C17 C22 C23 111.8(2) . . ?
C17 C22 C24 111.3(2) . . ?
C23 C22 H22 107.5 . . ?
C24 C22 H22 107.5 . . ?
C24 C22 C23 110.9(2) . . ?
C22 C23 H23A 109.5 . . ?
C22 C23 H23B 109.5 . . ?
C22 C23 H23C 109.5 . . ?
H23A C23 H23B 109.5 . . ?
H23A C23 H23C 109.5 . . ?
H23B C23 H23C 109.5 . . ?
C22 C24 H24A 109.5 . . ?
C22 C24 H24B 109.5 . . ?
C22 C24 H24C 109.5 . . ?
H24A C24 H24B 109.5 . . ?
H24A C24 H24C 109.5 . . ?
H24B C24 H24C 109.5 . . ?
C21 C25 H25 107.7 . . ?
C21 C25 C26 111.2(2) . . ?
C21 C25 C27 110.8(2) . . ?
C26 C25 H25 107.7 . . ?
C26 C25 C27 111.4(2) . . ?
C27 C25 H25 107.7 . . ?
C25 C26 H26A 109.5 . . ?
C25 C26 H26B 109.5 . . ?
C25 C26 H26C 109.5 . . ?
H26A C26 H26B 109.5 . . ?
H26A C26 H26C 109.5 . . ?
H26B C26 H26C 109.5 . . ?
C25 C27 H27A 109.5 . . ?
C25 C27 H27B 109.5 . . ?
C25 C27 H27C 109.5 . . ?
H27A C27 H27B 109.5 . . ?
H27A C27 H27C 109.5 . . ?
H27B C27 H27C 109.5 . . ?
C29 C28 C3 121.4(2) . . ?
C33 C28 C3 121.9(2) . . ?
C33 C28 C29 116.6(2) . . ?
C28 C29 H29 119.5 . . ?
C30 C29 C28 121.0(2) . . ?
C30 C29 H29 119.5 . . ?
C29 C30 H30 119.2 . . ?
C31 C30 C29 121.6(2) . . ?
C31 C30 H30 119.2 . . ?
C30 C31 H31 121.0 . . ?
C32 C31 C30 118.0(2) . . ?
C32 C31 H31 121.0 . . ?
C31 C32 H32 119.4 . . ?
C31 C32 C33 121.1(2) . . ?
C33 C32 H32 119.4 . . ?
C28 C33 H33 119.2 . . ?
C32 C33 C28 121.7(2) . . ?
C32 C33 H33 119.2 . . ?
C34 Ge2 C35 92.66(9) . 2_765 ?
C34 N3 C37 124.15(19) . . ?
C36 N3 C34 110.52(18) . . ?
C36 N3 C37 124.40(18) . . ?
C35 N4 C49 123.56(18) . . ?
C36 N4 C35 110.87(19) . . ?
C36 N4 C49 125.00(19) . . ?
N3 C34 Ge2 121.02(16) . . ?
C35 C34 Ge2 133.61(16) . . ?
C35 C34 N3 105.35(19) . . ?
N4 C35 Ge2 120.73(16) . 2_765 ?
C34 C35 Ge2 133.65(16) . 2_765 ?
C34 C35 N4 105.62(18) . . ?
N3 C36 C61 126.6(2) . . ?
N4 C36 N3 107.60(19) . . ?
N4 C36 C61 125.8(2) . . ?
C38 C37 N3 119.9(2) . . ?
C38 C37 C42 122.8(2) . . ?
C42 C37 N3 117.3(2) . . ?
C37 C38 C43 123.3(2) . . ?
C39 C38 C37 117.4(2) . . ?
C39 C38 C43 119.3(2) . . ?
C38 C39 H39 119.4 . . ?
C40 C39 C38 121.1(2) . . ?
C40 C39 H39 119.4 . . ?
C39 C40 H40 120.0 . . ?
C41 C40 C39 120.1(2) . . ?
C41 C40 H40 120.0 . . ?
C40 C41 H41 119.4 . . ?
C40 C41 C42 121.2(2) . . ?
C42 C41 H41 119.4 . . ?
C37 C42 C46 122.6(2) . . ?
C41 C42 C37 117.4(2) . . ?
C41 C42 C46 120.0(2) . . ?
C38 C43 H43 108.4 . . ?
C38 C43 C44 112.5(2) . . ?
C38 C43 C45 110.1(2) . . ?
C44 C43 H43 108.4 . . ?
C44 C43 C45 109.1(2) . . ?
C45 C43 H43 108.4 . . ?
C43 C44 H44A 109.5 . . ?
C43 C44 H44B 109.5 . . ?
C43 C44 H44C 109.5 . . ?
H44A C44 H44B 109.5 . . ?
H44A C44 H44C 109.5 . . ?
H44B C44 H44C 109.5 . . ?
C43 C45 H45A 109.5 . . ?
C43 C45 H45B 109.5 . . ?
C43 C45 H45C 109.5 . . ?
H45A C45 H45B 109.5 . . ?
H45A C45 H45C 109.5 . . ?
H45B C45 H45C 109.5 . . ?
C42 C46 H46 108.1 . . ?
C42 C46 C47 111.6(2) . . ?
C42 C46 C48 110.4(2) . . ?
C47 C46 H46 108.1 . . ?
C48 C46 H46 108.1 . . ?
C48 C46 C47 110.4(3) . . ?
C46 C47 H47A 109.5 . . ?
C46 C47 H47B 109.5 . . ?
C46 C47 H47C 109.5 . . ?
H47A C47 H47B 109.5 . . ?
H47A C47 H47C 109.5 . . ?
H47B C47 H47C 109.5 . . ?
C46 C48 H48A 109.5 . . ?
C46 C48 H48B 109.5 . . ?
C46 C48 H48C 109.5 . . ?
H48A C48 H48B 109.5 . . ?
H48A C48 H48C 109.5 . . ?
H48B C48 H48C 109.5 . . ?
C50 C49 N4 119.1(2) . . ?
C54 C49 N4 118.1(2) . . ?
C54 C49 C50 122.7(2) . . ?
C49 C50 C55 122.8(2) . . ?
C51 C50 C49 117.2(2) . . ?
C51 C50 C55 119.9(2) . . ?
C50 C51 H51 119.4 . . ?
C52 C51 C50 121.1(2) . . ?
C52 C51 H51 119.4 . . ?
C51 C52 H52 119.8 . . ?
C53 C52 C51 120.4(2) . . ?
C53 C52 H52 119.8 . . ?
C52 C53 H53 119.6 . . ?
C52 C53 C54 120.8(3) . . ?
C54 C53 H53 119.6 . . ?
C49 C54 C58 122.3(2) . . ?
C53 C54 C49 117.8(2) . . ?
C53 C54 C58 119.9(2) . . ?
C50 C55 H55 108.3 . . ?
C50 C55 C56 111.1(2) . . ?
C50 C55 C57 111.9(2) . . ?
C56 C55 H55 108.3 . . ?
C56 C55 C57 108.9(2) . . ?
C57 C55 H55 108.3 . . ?
C55 C56 H56A 109.5 . . ?
C55 C56 H56B 109.5 . . ?
C55 C56 H56C 109.5 . . ?
H56A C56 H56B 109.5 . . ?
H56A C56 H56C 109.5 . . ?
H56B C56 H56C 109.5 . . ?
C55 C57 H57A 109.5 . . ?
C55 C57 H57B 109.5 . . ?
C55 C57 H57C 109.5 . . ?
H57A C57 H57B 109.5 . . ?
H57A C57 H57C 109.5 . . ?
H57B C57 H57C 109.5 . . ?
C54 C58 H58 108.0 . . ?
C54 C58 C59 111.0(2) . . ?
C54 C58 C60 110.9(2) . . ?
C59 C58 H58 108.0 . . ?
C59 C58 C60 110.8(2) . . ?
C60 C58 H58 108.0 . . ?
C58 C59 H59A 109.5 . . ?
C58 C59 H59B 109.5 . . ?
C58 C59 H59C 109.5 . . ?
H59A C59 H59B 109.5 . . ?
H59A C59 H59C 109.5 . . ?
H59B C59 H59C 109.5 . . ?
C58 C60 H60A 109.5 . . ?
C58 C60 H60B 109.5 . . ?
C58 C60 H60C 109.5 . . ?
H60A C60 H60B 109.5 . . ?
H60A C60 H60C 109.5 . . ?
H60B C60 H60C 109.5 . . ?
C62 C61 C36 120.7(2) . . ?
C62 C61 C66 119.2(2) . . ?
C66 C61 C36 120.1(2) . . ?
C61 C62 H62 119.8 . . ?
C61 C62 C63 120.5(3) . . ?
C63 C62 H62 119.8 . . ?
C62 C63 H63 119.8 . . ?
C64 C63 C62 120.3(3) . . ?
C64 C63 H63 119.8 . . ?
C63 C64 H64 120.3 . . ?
C65 C64 C63 119.4(2) . . ?
C65 C64 H64 120.3 . . ?
C64 C65 H65 119.7 . . ?
C64 C65 C66 120.5(3) . . ?
C66 C65 H65 119.7 . . ?
C61 C66 C65 120.1(3) . . ?
C61 C66 H66 119.9 . . ?
C65 C66 H66 119.9 . . ?
C67 O1 C70 108.2(3) . . ?
O1 C67 H67A 110.0 . . ?
O1 C67 H67B 110.0 . . ?
O1 C67 C68 108.5(3) . . ?
H67A C67 H67B 108.4 . . ?
C68 C67 H67A 110.0 . . ?
C68 C67 H67B 110.0 . . ?
C67 C68 H68A 111.5 . . ?
C67 C68 H68B 111.5 . . ?
C67 C68 C69 101.6(4) . . ?
H68A C68 H68B 109.3 . . ?
C69 C68 H68A 111.5 . . ?
C69 C68 H68B 111.5 . . ?
C68 C69 H69A 111.2 . . ?
C68 C69 H69B 111.2 . . ?
H69A C69 H69B 109.1 . . ?
C70 C69 C68 102.9(3) . . ?
C70 C69 H69A 111.2 . . ?
C70 C69 H69B 111.2 . . ?
O1 C70 C69 105.9(3) . . ?
O1 C70 H70A 110.5 . . ?
O1 C70 H70B 110.5 . . ?
C69 C70 H70A 110.5 . . ?
C69 C70 H70B 110.5 . . ?
H70A C70 H70B 108.7 . . ?

loop_
_geom_bond_atom_site_label_1
_geom_bond_atom_site_label_2
_geom_bond_distance
_geom_bond_site_symmetry_2
_geom_bond_publ_flag
Ge1 C1 1.963(2) . ?
Ge1 C2 1.960(2) 2_656 ?
N1 C1 1.413(3) . ?
N1 C3 1.355(3) . ?
N1 C4 1.441(3) . ?
N2 C2 1.410(3) . ?
N2 C3 1.350(3) . ?
N2 C16 1.441(3) . ?
C1 C2 1.394(3) . ?
C3 C28 1.486(3) . ?
C4 C5 1.395(4) . ?
C4 C9 1.399(3) . ?
C5 C6 1.395(4) . ?
C5 C10 1.517(4) . ?
C6 H6 0.9300 . ?
C6 C7 1.388(5) . ?
C7 H7 0.9300 . ?
C7 C8 1.373(5) . ?
C8 H8 0.9300 . ?
C8 C9 1.399(4) . ?
C9 C13 1.510(4) . ?
C10 H10 0.9800 . ?
C10 C11 1.540(4) . ?
C10 C12 1.515(4) . ?
C11 H11A 0.9600 . ?
C11 H11B 0.9600 . ?
C11 H11C 0.9600 . ?
C12 H12A 0.9600 . ?
C12 H12B 0.9600 . ?
C12 H12C 0.9600 . ?
C13 H13 0.9800 . ?
C13 C14 1.532(4) . ?
C13 C15 1.533(4) . ?
C14 H14A 0.9600 . ?
C14 H14B 0.9600 . ?
C14 H14C 0.9600 . ?
C15 H15A 0.9600 . ?
C15 H15B 0.9600 . ?
C15 H15C 0.9600 . ?
C16 C17 1.397(3) . ?
C16 C21 1.405(3) . ?
C17 C18 1.401(4) . ?
C17 C22 1.519(4) . ?
C18 H18 0.9300 . ?
C18 C19 1.390(4) . ?
C19 H19 0.9300 . ?
C19 C20 1.377(4) . ?
C20 H20 0.9300 . ?
C20 C21 1.399(4) . ?
C21 C25 1.512(4) . ?
C22 H22 0.9800 . ?
C22 C23 1.532(4) . ?
C22 C24 1.528(4) . ?
C23 H23A 0.9600 . ?
C23 H23B 0.9600 . ?
C23 H23C 0.9600 . ?
C24 H24A 0.9600 . ?
C24 H24B 0.9600 . ?
C24 H24C 0.9600 . ?
C25 H25 0.9800 . ?
C25 C26 1.531(4) . ?
C25 C27 1.533(4) . ?
C26 H26A 0.9600 . ?
C26 H26B 0.9600 . ?
C26 H26C 0.9600 . ?
C27 H27A 0.9600 . ?
C27 H27B 0.9600 . ?
C27 H27C 0.9600 . ?
C28 C29 1.396(3) . ?
C28 C33 1.390(3) . ?
C29 H29 0.9300 . ?
C29 C30 1.387(4) . ?
C30 H30 0.9300 . ?
C30 C31 1.378(4) . ?
C31 H31 0.9300 . ?
C31 C32 1.369(4) . ?
C32 H32 0.9300 . ?
C32 C33 1.388(4) . ?
C33 H33 0.9300 . ?
Ge2 C34 1.953(2) . ?
Ge2 C35 1.955(2) 2_765 ?
N3 C34 1.430(3) . ?
N3 C36 1.343(3) . ?
N3 C37 1.444(3) . ?
N4 C35 1.425(3) . ?
N4 C36 1.334(3) . ?
N4 C49 1.441(3) . ?
C34 C35 1.398(3) . ?
C36 C61 1.482(3) . ?
C37 C38 1.401(3) . ?
C37 C42 1.403(3) . ?
C38 C39 1.394(3) . ?
C38 C43 1.521(4) . ?
C39 H39 0.9300 . ?
C39 C40 1.391(4) . ?
C40 H40 0.9300 . ?
C40 C41 1.381(4) . ?
C41 H41 0.9300 . ?
C41 C42 1.396(3) . ?
C42 C46 1.515(4) . ?
C43 H43 0.9800 . ?
C43 C44 1.527(4) . ?
C43 C45 1.535(4) . ?
C44 H44A 0.9600 . ?
C44 H44B 0.9600 . ?
C44 H44C 0.9600 . ?
C45 H45A 0.9600 . ?
C45 H45B 0.9600 . ?
C45 H45C 0.9600 . ?
C46 H46 0.9800 . ?
C46 C47 1.528(4) . ?
C46 C48 1.520(4) . ?
C47 H47A 0.9600 . ?
C47 H47B 0.9600 . ?
C47 H47C 0.9600 . ?
C48 H48A 0.9600 . ?
C48 H48B 0.9600 . ?
C48 H48C 0.9600 . ?
C49 C50 1.404(3) . ?
C49 C54 1.401(4) . ?
C50 C51 1.396(3) . ?
C50 C55 1.521(4) . ?
C51 H51 0.9300 . ?
C51 C52 1.385(4) . ?
C52 H52 0.9300 . ?
C52 C53 1.385(4) . ?
C53 H53 0.9300 . ?
C53 C54 1.394(3) . ?
C54 C58 1.523(4) . ?
C55 H55 0.9800 . ?
C55 C56 1.529(4) . ?
C55 C57 1.539(4) . ?
C56 H56A 0.9600 . ?
C56 H56B 0.9600 . ?
C56 H56C 0.9600 . ?
C57 H57A 0.9600 . ?
C57 H57B 0.9600 . ?
C57 H57C 0.9600 . ?
C58 H58 0.9800 . ?
C58 C59 1.529(4) . ?
C58 C60 1.533(4) . ?
C59 H59A 0.9600 . ?
C59 H59B 0.9600 . ?
C59 H59C 0.9600 . ?
C60 H60A 0.9600 . ?
C60 H60B 0.9600 . ?
C60 H60C 0.9600 . ?
C61 C62 1.372(4) . ?
C61 C66 1.384(4) . ?
C62 H62 0.9300 . ?
C62 C63 1.394(4) . ?
C63 H63 0.9300 . ?
C63 C64 1.375(5) . ?
C64 H64 0.9300 . ?
C64 C65 1.371(4) . ?
C65 H65 0.9300 . ?
C65 C66 1.393(4) . ?
C66 H66 0.9300 . ?
O1 C67 1.431(6) . ?
O1 C70 1.441(5) . ?
C67 H67A 0.9700 . ?
C67 H67B 0.9700 . ?
C67 C68 1.509(7) . ?
C68 H68A 0.9700 . ?
C68 H68B 0.9700 . ?
C68 C69 1.519(5) . ?
C69 H69A 0.9700 . ?
C69 H69B 0.9700 . ?
C69 C70 1.500(6) . ?
C70 H70A 0.9700 . ?
C70 H70B 0.9700 . ?

loop_
_geom_torsion_atom_site_label_1
_geom_torsion_atom_site_label_2
_geom_torsion_atom_site_label_3
_geom_torsion_atom_site_label_4
_geom_torsion
_geom_torsion_site_symmetry_1
_geom_torsion_site_symmetry_2
_geom_torsion_site_symmetry_3
_geom_torsion_site_symmetry_4
_geom_torsion_publ_flag
Ge1 C1 C2 Ge1 0.4(4) . . . 2_656 ?
Ge1 C1 C2 N2 179.85(17) . . . . ?
N1 C1 C2 Ge1 -178.68(17) . . . 2_656 ?
N1 C1 C2 N2 0.7(2) . . . . ?
N1 C3 C28 C29 176.5(2) . . . . ?
N1 C3 C28 C33 -5.2(4) . . . . ?
N1 C4 C5 C6 -179.4(2) . . . . ?
N1 C4 C5 C10 0.4(4) . . . . ?
N1 C4 C9 C8 179.1(2) . . . . ?
N1 C4 C9 C13 -1.4(4) . . . . ?
N2 C3 C28 C29 -6.7(4) . . . . ?
N2 C3 C28 C33 171.7(2) . . . . ?
N2 C16 C17 C18 -175.4(2) . . . . ?
N2 C16 C17 C22 3.6(3) . . . . ?
N2 C16 C21 C20 176.2(2) . . . . ?
N2 C16 C21 C25 -2.7(3) . . . . ?
C1 N1 C3 N2 0.2(2) . . . . ?
C1 N1 C3 C28 177.7(2) . . . . ?
C1 N1 C4 C5 -86.6(3) . . . . ?
C1 N1 C4 C9 90.1(3) . . . . ?
C2 N2 C3 N1 0.3(2) . . . . ?
C2 N2 C3 C28 -177.1(2) . . . . ?
C2 N2 C16 C17 -90.8(3) . . . . ?
C2 N2 C16 C21 89.1(3) . . . . ?
C3 N1 C1 Ge1 -179.91(15) . . . . ?
C3 N1 C1 C2 -0.6(2) . . . . ?
C3 N1 C4 C5 97.7(3) . . . . ?
C3 N1 C4 C9 -85.5(3) . . . . ?
C3 N2 C2 Ge1 178.86(15) . . . 2_656 ?
C3 N2 C2 C1 -0.7(2) . . . . ?
C3 N2 C16 C17 92.8(3) . . . . ?
C3 N2 C16 C21 -87.3(3) . . . . ?
C3 C28 C29 C30 176.0(2) . . . . ?
C3 C28 C33 C32 -175.9(3) . . . . ?
C4 N1 C1 Ge1 3.8(3) . . . . ?
C4 N1 C1 C2 -176.95(19) . . . . ?
C4 N1 C3 N2 176.2(2) . . . . ?
C4 N1 C3 C28 -6.4(4) . . . . ?
C4 C5 C6 C7 -1.3(4) . . . . ?
C4 C5 C10 C11 -98.7(3) . . . . ?
C4 C5 C10 C12 137.9(3) . . . . ?
C4 C9 C13 C14 109.8(3) . . . . ?
C4 C9 C13 C15 -125.2(3) . . . . ?
C5 C4 C9 C8 -4.3(4) . . . . ?
C5 C4 C9 C13 175.2(2) . . . . ?
C5 C6 C7 C8 -1.1(4) . . . . ?
C6 C5 C10 C11 81.0(3) . . . . ?
C6 C5 C10 C12 -42.4(4) . . . . ?
C6 C7 C8 C9 0.9(4) . . . . ?
C7 C8 C9 C4 1.7(4) . . . . ?
C7 C8 C9 C13 -177.8(3) . . . . ?
C8 C9 C13 C14 -70.8(3) . . . . ?
C8 C9 C13 C15 54.2(3) . . . . ?
C9 C4 C5 C6 4.1(4) . . . . ?
C9 C4 C5 C10 -176.1(2) . . . . ?
C10 C5 C6 C7 178.9(3) . . . . ?
C16 N2 C2 Ge1 2.0(3) . . . 2_656 ?
C16 N2 C2 C1 -177.53(19) . . . . ?
C16 N2 C3 N1 176.9(2) . . . . ?
C16 N2 C3 C28 -0.5(4) . . . . ?
C16 C17 C18 C19 -2.3(4) . . . . ?
C16 C17 C22 C23 -103.2(3) . . . . ?
C16 C17 C22 C24 132.2(3) . . . . ?
C16 C21 C25 C26 109.2(3) . . . . ?
C16 C21 C25 C27 -126.3(3) . . . . ?
C17 C16 C21 C20 -3.9(4) . . . . ?
C17 C16 C21 C25 177.2(2) . . . . ?
C17 C18 C19 C20 -0.9(5) . . . . ?
C18 C17 C22 C23 75.8(3) . . . . ?
C18 C17 C22 C24 -48.8(3) . . . . ?
C18 C19 C20 C21 1.8(4) . . . . ?
C19 C20 C21 C16 0.5(4) . . . . ?
C19 C20 C21 C25 179.4(3) . . . . ?
C20 C21 C25 C26 -69.6(3) . . . . ?
C20 C21 C25 C27 54.9(3) . . . . ?
C21 C16 C17 C18 4.7(4) . . . . ?
C21 C16 C17 C22 -176.3(2) . . . . ?
C22 C17 C18 C19 178.7(3) . . . . ?
C28 C29 C30 C31 1.1(4) . . . . ?
C29 C28 C33 C32 2.5(4) . . . . ?
C29 C30 C31 C32 0.4(4) . . . . ?
C30 C31 C32 C33 -0.3(5) . . . . ?
C31 C32 C33 C28 -1.2(5) . . . . ?
C33 C28 C29 C30 -2.5(4) . . . . ?
Ge2 C34 C35 Ge2 -4.5(4) . . . 2_765 ?
Ge2 C34 C35 N4 176.42(19) . . . . ?
N3 C34 C35 Ge2 177.28(19) . . . 2_765 ?
N3 C34 C35 N4 -1.8(3) . . . . ?
N3 C36 C61 C62 -119.4(3) . . . . ?
N3 C36 C61 C66 60.8(4) . . . . ?
N3 C37 C38 C39 -179.2(2) . . . . ?
N3 C37 C38 C43 -1.4(3) . . . . ?
N3 C37 C42 C41 -179.4(2) . . . . ?
N3 C37 C42 C46 3.0(3) . . . . ?
N4 C36 C61 C62 61.9(4) . . . . ?
N4 C36 C61 C66 -118.0(3) . . . . ?
N4 C49 C50 C51 -175.1(2) . . . . ?
N4 C49 C50 C55 4.7(3) . . . . ?
N4 C49 C54 C53 175.4(2) . . . . ?
N4 C49 C54 C58 -4.5(3) . . . . ?
C34 N3 C36 N4 -0.8(3) . . . . ?
C34 N3 C36 C61 -179.7(2) . . . . ?
C34 N3 C37 C38 93.2(3) . . . . ?
C34 N3 C37 C42 -85.5(3) . . . . ?
C35 N4 C36 N3 -0.4(3) . . . . ?
C35 N4 C36 C61 178.6(2) . . . . ?
C35 N4 C49 C50 90.5(3) . . . . ?
C35 N4 C49 C54 -86.3(3) . . . . ?
C36 N3 C34 Ge2 -176.83(16) . . . . ?
C36 N3 C34 C35 1.7(3) . . . . ?
C36 N3 C37 C38 -98.9(3) . . . . ?
C36 N3 C37 C42 82.5(3) . . . . ?
C36 N4 C35 Ge2 -177.78(17) . . . 2_765 ?
C36 N4 C35 C34 1.4(3) . . . . ?
C36 N4 C49 C50 -99.0(3) . . . . ?
C36 N4 C49 C54 84.3(3) . . . . ?
C36 C61 C62 C63 -179.2(3) . . . . ?
C36 C61 C66 C65 179.8(3) . . . . ?
C37 N3 C34 Ge2 -7.4(3) . . . . ?
C37 N3 C34 C35 171.0(2) . . . . ?
C37 N3 C36 N4 -170.1(2) . . . . ?
C37 N3 C36 C61 10.9(4) . . . . ?
C37 C38 C39 C40 -1.0(4) . . . . ?
C37 C38 C43 C44 131.4(3) . . . . ?
C37 C38 C43 C45 -106.8(3) . . . . ?
C37 C42 C46 C47 -119.2(3) . . . . ?
C37 C42 C46 C48 117.6(3) . . . . ?
C38 C37 C42 C41 2.0(3) . . . . ?
C38 C37 C42 C46 -175.6(2) . . . . ?
C38 C39 C40 C41 1.3(4) . . . . ?
C39 C38 C43 C44 -50.9(3) . . . . ?
C39 C38 C43 C45 71.0(3) . . . . ?
C39 C40 C41 C42 0.1(4) . . . . ?
C40 C41 C42 C37 -1.7(4) . . . . ?
C40 C41 C42 C46 176.0(2) . . . . ?
C41 C42 C46 C47 63.3(3) . . . . ?
C41 C42 C46 C48 -59.9(3) . . . . ?
C42 C37 C38 C39 -0.6(3) . . . . ?
C42 C37 C38 C43 177.2(2) . . . . ?
C43 C38 C39 C40 -178.9(2) . . . . ?
C49 N4 C35 Ge2 -6.0(3) . . . 2_765 ?
C49 N4 C35 C34 173.2(2) . . . . ?
C49 N4 C36 N3 -172.0(2) . . . . ?
C49 N4 C36 C61 7.0(4) . . . . ?
C49 C50 C51 C52 -0.3(4) . . . . ?
C49 C50 C55 C56 -106.0(3) . . . . ?
C49 C50 C55 C57 132.0(2) . . . . ?
C49 C54 C58 C59 -120.1(3) . . . . ?
C49 C54 C58 C60 116.2(3) . . . . ?
C50 C49 C54 C53 -1.1(3) . . . . ?
C50 C49 C54 C58 178.9(2) . . . . ?
C50 C51 C52 C53 -1.2(4) . . . . ?
C51 C50 C55 C56 73.9(3) . . . . ?
C51 C50 C55 C57 -48.1(3) . . . . ?
C51 C52 C53 C54 1.5(4) . . . . ?
C52 C53 C54 C49 -0.3(4) . . . . ?
C52 C53 C54 C58 179.6(2) . . . . ?
C53 C54 C58 C59 59.9(3) . . . . ?
C53 C54 C58 C60 -63.7(3) . . . . ?
C54 C49 C50 C51 1.4(3) . . . . ?
C54 C49 C50 C55 -178.7(2) . . . . ?
C55 C50 C51 C52 179.9(2) . . . . ?
C61 C62 C63 C64 -0.8(6) . . . . ?
C62 C61 C66 C65 -0.1(4) . . . . ?
C62 C63 C64 C65 0.4(6) . . . . ?
C63 C64 C65 C66 0.2(5) . . . . ?
C64 C65 C66 C61 -0.3(5) . . . . ?
C66 C61 C62 C63 0.6(5) . . . . ?
O1 C67 C68 C69 -24.2(4) . . . . ?
C67 O1 C70 C69 19.0(4) . . . . ?
C67 C68 C69 C70 34.5(4) . . . . ?
C68 C69 C70 O1 -33.7(4) . . . . ?
C70 O1 C67 C68 3.8(5) . . . . ?

loop_
_exptl_oxdiff_crystal_face_indexfrac_h
_exptl_oxdiff_crystal_face_indexfrac_k
_exptl_oxdiff_crystal_face_indexfrac_l
_exptl_oxdiff_crystal_face_x
_exptl_oxdiff_crystal_face_y
_exptl_oxdiff_crystal_face_z
1.0046 1.0005 2.0031 0.1129 -0.0005 0.1919
-1.0046 -1.0005 -2.0031 -0.1129 0.0005 -0.1919
0.9983 2.0022 0.0058 -0.1090 0.0057 0.2197
-0.9983 -2.0022 -0.0058 0.1090 -0.0057 -0.2197
0.9977 -0.9989 -1.0078 -0.0239 0.1809 -0.0439
-0.9977 0.9989 1.0078 0.0239 -0.1809 0.0439
0.9997 0.0011 -0.0027 0.0030 0.1041 0.0611
-0.9997 -0.0011 0.0027 -0.0030 -0.1041 -0.0611
-0.0064 1.0017 -1.9973 -0.2219 0.0061 0.0278
0.0064 -1.0017 1.9973 0.2219 -0.0061 -0.0278
